data_1000098
loop_
_publ_author_name
'Hemon, A'
'Le Bail, A'
'Courbion, G'

_publ_section_title
;
Synthesis and crystal structure of NaSrAlF~6~
;
_journal_coden_ASTM EJSCE5
_journal_name_full
;
European Journal of Solid State Inorganic Chemistry
;
_journal_page_first 905
_journal_page_last 912
_journal_volume 27
_journal_year 1990
_chemical_formula_structural 'Na Sr (Al F6)'
_chemical_formula_sum 'Al F6 Na Sr'
_chemical_name_systematic 'Sodium strontium hexafluoroaluminate'
_space_group_IT_number 33
_symmetry_cell_setting orthorhombic
_symmetry_Int_Tables_number 33
_symmetry_space_group_name_Hall 'P 2c -2n'
_symmetry_space_group_name_H-M 'P n a 21'
_cell_angle_alpha 90
_cell_angle_beta 90
_cell_angle_gamma 90
_cell_formula_units_Z 8
_cell_length_a 18.303(1)
_cell_length_b 5.3122(2)
_cell_length_c 9.4200(4)
_cell_volume 915.9
_refine_ls_R_factor_all 0.015
_cod_database_code 1000098

loop_
_symmetry_equiv_pos_as_xyz
x,y,z
-x,-y,1/2+z
1/2-x,1/2+y,1/2+z
1/2+x,1/2-y,z

loop_
_atom_site_aniso_label
_atom_site_aniso_U_11
_atom_site_aniso_U_12
_atom_site_aniso_U_13
_atom_site_aniso_U_22
_atom_site_aniso_U_23
_atom_site_aniso_U_33
Sr1 0.0108(3) .0000(2) -0.0011(3) 0.0100(3) -0.0001(3) 0.0085(4)
Sr2 0.0107(3) -0.0005(2) 0.0003(3) 0.0113(3) -0.0006(3) 0.0063(3)
Al1 0.0089(8) -0.0010(5) 0.002(1) 0.0067(9) -0.0003(6) 0.0095(16)
Al2 0.0075(7) -0.0001(5) -0.0016(10) 0.0069(6) 0.0014(7) 0.008(15)
Na1 0.0183(14) 0.0037(9) 0.0004(12) 0.0140(14) 0.0011(9) 0.0025(11)
Na2 0.0245(18) 0.0028(10) 0.0048(22) 0.0134(15) 0.0006(12) 0.0327(26)
F1 0.0150(17) 0.0055(14) 0.0049(15) 0.0099(16) -0.0016(15) 0.0149(20)
F2 0.0129(16) -0.0026(15) 0.0100(15) 0.0224(18) -0.0025(17) 0.0122(19)
F3 0.0154(16) -0.0032(13) 0.0026(15) 0.0081(15) .0000(15) 0.0138(17)
F4 0.0157(17) 0.0062(16) 0.0096(19) 0.0151(19) 0.0051(20) 0.0263(25)
F5 0.0149(17) -0.0040(15) 0.0028(17) 0.0119(16) 0.0078(17) 0.0217(23)
F6 0.0301(27) 0.0204(24) 0.0075(19) 0.0351(24) -0.0004(22) 0.0111(24)
F7 0.0258(20) -0.0050(15) -0.0044(19) 0.0110(16) -0.0017(17) 0.0188(21)
F8 0.0205(22) 0.0042(22) -0.0071(18) 0.0319(23) -0.0072(23) 0.0125(23)
F9 0.0141(17) -0.0018(16) 0.0010(17) 0.0169(17) 0.0066(20) 0.0232(24)
F10 0.0262(22) 0.0081(17) 0.0062(17) 0.0173(18) -0.0013(18) 0.0156(22)
F11 0.0189(18) -0.0032(15) 0.0067(16) 0.0156(18) 0.0026(17) 0.0199(22)
F12 0.0284(22) -0.0052(17) 0.0166(21) 0.0146(18) 0.0047(19) 0.0293(25)

loop_
_atom_site_label
_atom_site_type_symbol
_atom_site_symmetry_multiplicity
_atom_site_Wyckoff_symbol
_atom_site_fract_x
_atom_site_fract_y
_atom_site_fract_z
_atom_site_occupancy
_atom_site_attached_hydrogens
_atom_site_calc_flag
Sr1 Sr2+ 4 a 0.1151 0.7556(1) 0. 1. 0 d
Sr2 Sr2+ 4 a 0.3661 0.7565(1) 0.1367(1) 1. 0 d
Al1 Al3+ 4 a 0.2456(1) 0.2546(3) 0.2434(4) 1. 0 d
Al2 Al3+ 4 a 0.5054(1) 0.7374(3) 0.4010(3) 1. 0 d
Na1 Na1+ 4 a 0.0643(2) 0.2600(5) 0.2715(4) 1. 0 d
Na2 Na1+ 4 a 0.1865(3) 0.7577(5) 0.3680(6) 1. 0 d
F1 F1- 4 a 0.2093(2) 0.0020(9) 0.8367(5) 1. 0 d
F2 F1- 4 a 0.1834(2) 0.2073(8) 0.3904(6) 1. 0 d
F3 F1- 4 a 0.1920(2) 0.5344(7) 0.8251(5) 1. 0 d
F4 F1- 4 a 0.0589(2) 0.0217(9) 0.8122(6) 1. 0 d
F5 F1- 4 a 0.4627(2) 0.9917(8) 0.2991(6) 1. 0 d
F6 F1- 4 a 0.4404(3) 0.7990(9) 0.5401(7) 1. 0 d
F7 F1- 4 a 0.0399(2) 0.0330(7) 0.4919(6) 1. 0 d
F8 F1- 4 a 0.1902(3) 0.8025(9) 0.6061(6) 1. 0 d
F9 F1- 4 a 0.0680(2) 0.8198(8) 0.2521(7) 1. 0 d
F10 F1- 4 a 0.2918(2) 0.4886(8) 0.6514(7) 1. 0 d
F11 F1- 4 a 0.4278(2) 0.0510(7) 0.9694(6) 1. 0 d
F12 F1- 4 a 0.3178(3) 0.9741(8) 0.6711(7) 1. 0 d

loop_
_atom_type_symbol
_atom_type_oxidation_number
Sr2+ 2.000
Al3+ 3.000
Na1+ 1.000
F1- -1.000
